data_2239402
loop_
_publ_author_name
'Reuter, Hans'
'Reichelt, Martin'

_publ_section_title
;
 Methylphosphonic acid, CH~3~PO(OH)~2~
;
_journal_issue 3
_journal_name_full 'Acta Crystallographica Section E'
_journal_page_first o353
_journal_paper_doi 10.1107/S1600536814003572
_journal_volume 70
_journal_year 2014
_chemical_formula_iupac 'C H5 O3 P'
_chemical_formula_moiety 'C H5 O3 P'
_chemical_formula_sum 'C H5 O3 P'
_chemical_formula_weight 96.02
_chemical_name_systematic
;
Methylphosphonic acid
;
_space_group_IT_number 14
_symmetry_cell_setting monoclinic
_symmetry_space_group_name_Hall '-P 2ybc'
_symmetry_space_group_name_H-M 'P 1 21/c 1'
_atom_sites_solution_hydrogens geom
_atom_sites_solution_primary direct
_atom_sites_solution_secondary difmap
_audit_creation_method SHELXL-97
_cell_angle_alpha 90.00
_cell_angle_beta 108.262(2)
_cell_angle_gamma 90.00
_cell_formula_units_Z 8
_cell_length_a 15.1015(8)
_cell_length_b 5.7704(3)
_cell_length_c 9.9549(6)
_cell_measurement_reflns_used 9876
_cell_measurement_temperature 200(2)
_cell_measurement_theta_max 28.66
_cell_measurement_theta_min 2.84
_cell_volume 823.79(8)
_computing_cell_refinement 'SAINT (Bruker, 2009)'
_computing_data_collection 'APEX2 (Bruker, 2009)'
_computing_data_reduction 'SAINT (Bruker, 2009)'
_computing_molecular_graphics
;
DIAMOND (Brandenburg, 2006) and Mercury (Macrae <i>et al.</i>,
2008)
;
_computing_publication_material 'SHELXTL (Sheldrick, 2008)'
_computing_structure_refinement 'SHELXL97 (Sheldrick, 2008)'
_computing_structure_solution 'SHELXS97 (Sheldrick, 2008)'
_diffrn_ambient_temperature 200(2)
_diffrn_measured_fraction_theta_full 0.999
_diffrn_measured_fraction_theta_max 0.999
_diffrn_measurement_device_type 'Bruker APEXII CCD'
_diffrn_measurement_method '\f and \w scans'
_diffrn_radiation_monochromator graphite
_diffrn_radiation_source 'fine-focus sealed tube'
_diffrn_radiation_type MoK\a
_diffrn_radiation_wavelength 0.71073
_diffrn_reflns_av_R_equivalents 0.0753
_diffrn_reflns_av_sigmaI/netI 0.0183
_diffrn_reflns_limit_h_max 19
_diffrn_reflns_limit_h_min -19
_diffrn_reflns_limit_k_max 7
_diffrn_reflns_limit_k_min -7
_diffrn_reflns_limit_l_max 13
_diffrn_reflns_limit_l_min -13
_diffrn_reflns_number 58588
_diffrn_reflns_theta_full 28.00
_diffrn_reflns_theta_max 28.00
_diffrn_reflns_theta_min 2.84
_exptl_absorpt_coefficient_mu 0.507
_exptl_absorpt_correction_T_max 0.9417
_exptl_absorpt_correction_T_min 0.8047
_exptl_absorpt_correction_type multi-scan
_exptl_absorpt_process_details '(SADABS; Bruker, 2009)'
_exptl_crystal_colour colourless
_exptl_crystal_density_diffrn 1.548
_exptl_crystal_density_method 'not measured'
_exptl_crystal_description 'rhomboidal plate'
_exptl_crystal_F_000 400
_exptl_crystal_size_max 0.45
_exptl_crystal_size_mid 0.26
_exptl_crystal_size_min 0.12
_refine_diff_density_max 0.333
_refine_diff_density_min -0.345
_refine_ls_extinction_coef 0.0089(18)
_refine_ls_extinction_expression Fc^*^=kFc[1+0.001xFc^2^\l^3^/sin(2\q)]^-1/4^
_refine_ls_extinction_method 'SHELXL97 (Sheldrick, 2008)'
_refine_ls_goodness_of_fit_ref 1.079
_refine_ls_hydrogen_treatment constr
_refine_ls_matrix_type full
_refine_ls_number_parameters 97
_refine_ls_number_reflns 1989
_refine_ls_number_restraints 0
_refine_ls_restrained_S_all 1.079
_refine_ls_R_factor_all 0.0322
_refine_ls_R_factor_gt 0.0280
_refine_ls_shift/su_max 0.001
_refine_ls_shift/su_mean 0.000
_refine_ls_structure_factor_coef Fsqd
_refine_ls_weighting_details 'calc w=1/[\s^2^(Fo^2^)+(0.0446P)^2^+0.3474P] where P=(Fo^2^+2Fc^2^)/3'
_refine_ls_weighting_scheme calc
_refine_ls_wR_factor_gt 0.0817
_refine_ls_wR_factor_ref 0.0870
_reflns_number_gt 1763
_reflns_number_total 1989
_reflns_threshold_expression I>2sigma(I)
_cod_data_source_file hg5383sup1.cif
_cod_data_source_block I
_cod_original_sg_symbol_H-M 'P 21/c'
_cod_database_code 2239402
_cod_database_fobs_code 2239402

loop_
_symmetry_equiv_pos_as_xyz
'x, y, z'
'-x, y+1/2, -z+1/2'
'-x, -y, -z'
'x, -y-1/2, z-1/2'

loop_
_atom_site_type_symbol
_atom_site_label
_atom_site_fract_x
_atom_site_fract_y
_atom_site_fract_z
_atom_site_U_iso_or_equiv
_atom_site_adp_type
_atom_site_calc_flag
_atom_site_refinement_flags
_atom_site_occupancy
_atom_site_symmetry_multiplicity
P P1 0.41034(3) 0.35924(6) 0.60908(4) 0.02670(13) Uani d . 1 1
O O11 0.40297(9) 0.4245(2) 0.75562(13) 0.0446(3) Uani d . 1 1
H H11 0.4433 0.5450 0.8066 0.070(4) Uiso d R 1 1
O O12 0.38152(8) 0.5724(2) 0.51127(14) 0.0466(3) Uani d . 1 1
H H12 0.4251 0.6363 0.4691 0.070(4) Uiso d R 1 1
O O13 0.50590(7) 0.2779(2) 0.61564(12) 0.0365(3) Uani d . 1 1
C C1 0.32469(13) 0.1438(3) 0.5486(2) 0.0480(5) Uani d . 1 1
H H111 0.3212 0.0982 0.4522 0.083(5) Uiso calc R 1 1
H H112 0.2641 0.2045 0.5488 0.083(5) Uiso calc R 1 1
H H113 0.3411 0.0086 0.6111 0.083(5) Uiso calc R 1 1
P P2 0.09029(3) 0.86636(6) 0.69483(4) 0.02720(13) Uani d . 1 1
O O21 0.09504(9) 0.9190(2) 0.84939(12) 0.0459(3) Uani d . 1 1
H H21 0.0495 1.0299 0.8568 0.070(4) Uiso d R 1 1
O O22 0.11315(8) 1.0935(2) 0.62934(12) 0.0414(3) Uani d . 1 1
H H22 0.0712 1.1440 0.5404 0.070(4) Uiso d R 1 1
O O23 -0.00227(7) 0.7710(2) 0.60798(11) 0.0377(3) Uani d . 1 1
C C2 0.18264(13) 0.6703(3) 0.71256(18) 0.0436(4) Uani d . 1 1
H H211 0.1700 0.5260 0.7551 0.069(4) Uiso calc R 1 1
H H212 0.2409 0.7385 0.7733 0.069(4) Uiso calc R 1 1
H H213 0.1885 0.6373 0.6191 0.069(4) Uiso calc R 1 1

loop_
_atom_site_aniso_label
_atom_site_aniso_U_11
_atom_site_aniso_U_22
_atom_site_aniso_U_33
_atom_site_aniso_U_12
_atom_site_aniso_U_13
_atom_site_aniso_U_23
P1 0.0301(2) 0.0254(2) 0.0277(2) -0.00282(13) 0.01342(15) -0.00150(13)
O11 0.0563(7) 0.0486(7) 0.0382(6) -0.0219(6) 0.0283(6) -0.0172(5)
O12 0.0384(6) 0.0457(7) 0.0635(8) 0.0146(5) 0.0269(6) 0.0244(6)
O13 0.0345(6) 0.0381(6) 0.0405(6) 0.0082(5) 0.0172(5) 0.0157(5)
C1 0.0487(10) 0.0457(10) 0.0550(11) -0.0194(8) 0.0239(9) -0.0222(8)
P2 0.0305(2) 0.0268(2) 0.0223(2) 0.00449(13) 0.00533(15) 0.00254(12)
O21 0.0605(8) 0.0509(7) 0.0246(5) 0.0224(6) 0.0108(5) 0.0001(5)
O22 0.0369(6) 0.0361(6) 0.0413(6) -0.0076(5) -0.0019(5) 0.0111(5)
O23 0.0345(6) 0.0411(6) 0.0329(5) -0.0065(5) 0.0038(4) 0.0135(5)
C2 0.0449(9) 0.0420(9) 0.0392(9) 0.0169(8) 0.0065(7) -0.0033(7)

loop_
_atom_type_symbol
_atom_type_description
_atom_type_scat_dispersion_real
_atom_type_scat_dispersion_imag
_atom_type_scat_source
C C 0.0033 0.0016 'International Tables Vol C Tables 4.2.6.8 and 6.1.1.4'
H H 0.0000 0.0000 'International Tables Vol C Tables 4.2.6.8 and 6.1.1.4'
P P 0.1023 0.0942 'International Tables Vol C Tables 4.2.6.8 and 6.1.1.4'
O O 0.0106 0.0060 'International Tables Vol C Tables 4.2.6.8 and 6.1.1.4'

loop_
_geom_angle_atom_site_label_1
_geom_angle_atom_site_label_2
_geom_angle_atom_site_label_3
_geom_angle
O13 P1 O11 112.86(7)
O13 P1 O12 110.73(6)
O11 P1 O12 108.17(8)
O13 P1 C1 112.85(8)
O11 P1 C1 103.46(8)
O12 P1 C1 108.39(9)
P1 O11 H11 117.1
P1 O12 H12 119.1
P1 C1 H111 109.5
P1 C1 H112 109.5
H111 C1 H112 109.5
P1 C1 H113 109.5
H111 C1 H113 109.5
H112 C1 H113 109.5
O23 P2 O21 112.94(7)
O23 P2 O22 110.99(6)
O21 P2 O22 107.75(7)
O23 P2 C2 112.83(8)
O21 P2 C2 103.76(7)
O22 P2 C2 108.15(9)
P2 O21 H21 113.4
P2 O22 H22 118.4
P2 C2 H211 109.5
P2 C2 H212 109.5
H211 C2 H212 109.5
P2 C2 H213 109.5
H211 C2 H213 109.5
H212 C2 H213 109.5

loop_
_geom_bond_atom_site_label_1
_geom_bond_atom_site_label_2
_geom_bond_distance
_geom_bond_publ_flag
P1 O13 1.4993(11) y
P1 O11 1.5441(11) y
P1 O12 1.5443(12) y
P1 C1 1.7586(17) y
O11 H11 0.9583 ?
O12 H12 0.9584 ?
C1 H111 0.9800 ?
C1 H112 0.9800 ?
C1 H113 0.9800 ?
P2 O23 1.4989(11) y
P2 O21 1.5478(11) y
P2 O22 1.5504(12) y
P2 C2 1.7612(17) y
O21 H21 0.9584 ?
O22 H22 0.9580 ?
C2 H211 0.9800 ?
C2 H212 0.9800 ?
C2 H213 0.9800 ?

loop_
_geom_hbond_atom_site_label_D
_geom_hbond_atom_site_label_H
_geom_hbond_atom_site_label_A
_geom_hbond_site_symmetry_A
_geom_hbond_distance_DH
_geom_hbond_distance_HA
_geom_hbond_distance_DA
_geom_hbond_angle_DHA
O22 H22 O23 3_576 0.96 1.59 2.5528(15) 179.5
O21 H21 O23 2_556 0.96 1.65 2.5768(16) 161.2
O12 H12 O13 3_666 0.96 1.61 2.5649(15) 173.5
O11 H11 O13 2_656 0.96 1.62 2.5671(16) 169.3
